data_2000246
loop_
_publ_author_name
'Ross, N. L.'
'Reynard, B.'
'Guyot, F.'

_publ_section_title
;
 Structure of high-pressure MnGeO~3~ ilmenite
;
_journal_issue 9
_journal_name_full 'Acta Crystallographica Section C'
_journal_page_first 1794
_journal_page_last 1796
_journal_paper_doi 10.1107/S0108270191003153
_journal_volume 47
_journal_year 1991
_chemical_formula_sum 'Ge Mn O3'
_chemical_formula_weight 175.55
_space_group_crystal_system trigonal
_space_group_IT_number 148
_space_group_name_Hall '-R 3'
_space_group_name_H-M_alt 'R -3 :H'
_cell_angle_alpha 90
_cell_angle_beta 90
_cell_angle_gamma 120
_cell_formula_units_Z 6
_cell_length_a 5.0148(5)
_cell_length_b 5.0148(5)
_cell_length_c 14.3240(10)
_cell_volume 360.22(6)
_diffrn_radiation_type Mo
_diffrn_radiation_wavelength 0.7093
_exptl_absorpt_coefficient_mu 19.78
_exptl_crystal_density_diffrn 5.54
_exptl_crystal_F_000 486
_cod_data_source_file li0067.cif
_cod_data_source_block li0067a

loop_
_cod_changelog_entry_id
_cod_changelog_entry_author
_cod_changelog_entry_date
_cod_changelog_entry_text
1 'Antanas Vaitkus' 2017-11-17
;Correcting the _cell_angle_gamma data item value by changing it from 90 to 120
after consulting the original publication. Updating space group information.
;
2 'Steef Boerrigter' 2023-02-22T10:07:00+02:00
;Corrected space group operator
-3 -x+y,-x,-z
+3 -x+y,-x,z
;
3 'Saulius Gra\<zulis' 2023-02-23T11:26:00+02:00
;Converting _cod_depositor_comments to the _cod_changelog_entry_... loop.
;

_cod_original_cell_volume 311.97(7)
_cod_original_sg_symbol_H-M 'R -3 {hexagonal axes}'
_cod_original_formula_sum 'Ge1 Mn1 O3'
_cod_database_code 2000246

loop_
_space_group_symop_id
_space_group_symop_operation_xyz
1 x,y,z
2 -y,x-y,z
3 -x+y,-x,z
4 -x,-y,-z
5 y,-x+y,-z
6 x-y,x,-z
7 x+2/3,y+1/3,z+1/3
8 -y+2/3,x-y+1/3,z+1/3
9 -x+y+2/3,-x+1/3,z+1/3
10 -x+2/3,-y+1/3,-z+1/3
11 y+2/3,-x+y+1/3,-z+1/3
12 x-y+2/3,x+1/3,-z+1/3
13 x+1/3,y+2/3,z+2/3
14 -y+1/3,x-y+2/3,z+2/3
15 -x+y+1/3,-x+2/3,z+2/3
16 -x+1/3,-y+2/3,-z+2/3
17 y+1/3,-x+y+2/3,-z+2/3
18 x-y+1/3,x+2/3,-z+2/3

loop_
_atom_site_label
_atom_site_fract_x
_atom_site_fract_y
_atom_site_fract_z
Mn .0 .0 .36388(7)
Ge .0 .0 .15687(5)
O .3192(6) .0367(6) .2407(2)
